data_4308469
loop_
_publ_author_name
'Bratislav Djordjevic'
'Oliver Schuster'
'Hubert Schmidbaur'

_publ_section_title
;
A Cyclic Hexamer of Silver Trifluoroacetate Supported by Four
Triphenylphosphine Sulfide Template Molecules
;
_journal_name_full 'Inorganic Chemistry'
_journal_page_first 673
_journal_page_last 676
_journal_paper_doi 10.1021/ic048795o
_journal_volume 44
_journal_year 2005
_chemical_formula_moiety '[[(dppbe)AuI2]+I3-]'
_chemical_formula_sum 'C30 H24 Au I5 P2'
_chemical_formula_weight 1277.90
_chemical_name_systematic
;
?
;
_space_group_IT_number 14
_symmetry_cell_setting monoclinic
_symmetry_space_group_name_Hall '-P 2yn'
_symmetry_space_group_name_H-M 'P 1 21/n 1'
_atom_sites_solution_hydrogens geom
_atom_sites_solution_primary patterson
_atom_sites_solution_secondary difmap
_audit_creation_method SHELXL-97
_cell_angle_alpha 90.00
_cell_angle_beta 101.4417(5)
_cell_angle_gamma 90.00
_cell_formula_units_Z 4
_cell_length_a 9.80500(10)
_cell_length_b 14.3361(2)
_cell_length_c 24.5570(3)
_cell_measurement_reflns_used 76016
_cell_measurement_temperature 143(2)
_cell_volume 3383.27(7)
_computing_cell_refinement DENZO
_computing_data_collection XPRESS
_computing_data_reduction SCALEPACK
_computing_molecular_graphics SHELXTL-PLUS
_computing_publication_material 'SHELXL-97 (Sheldrick, 1997)'
_computing_structure_refinement 'SHELXL-97 (Sheldrick, 1997)'
_computing_structure_solution 'SHELXS-97 (Sheldrick, 1990)'
_diffrn_ambient_temperature 143(2)
_diffrn_measured_fraction_theta_full 0.994
_diffrn_measured_fraction_theta_max 0.994
_diffrn_measurement_device_type 'NONIUS DIP 2020'
_diffrn_measurement_method phi-rotation
_diffrn_radiation_monochromator graphite
_diffrn_radiation_source 'fine-focus sealed tube'
_diffrn_radiation_type MoK\a
_diffrn_radiation_wavelength 0.71073
_diffrn_reflns_av_R_equivalents 0.0553
_diffrn_reflns_av_sigmaI/netI 0.0263
_diffrn_reflns_limit_h_max 11
_diffrn_reflns_limit_h_min -11
_diffrn_reflns_limit_k_max 17
_diffrn_reflns_limit_k_min -17
_diffrn_reflns_limit_l_max 29
_diffrn_reflns_limit_l_min -29
_diffrn_reflns_number 76016
_diffrn_reflns_theta_full 25.43
_diffrn_reflns_theta_max 25.43
_diffrn_reflns_theta_min 2.43
_exptl_absorpt_coefficient_mu 9.024
_exptl_absorpt_correction_T_max 0.8540
_exptl_absorpt_correction_T_min 0.5320
_exptl_absorpt_correction_type refdelf
_exptl_absorpt_process_details
;
(See: Walker, N. & Stuart, D. (1983) Acta Cryst. A39, 158-166)
;
_exptl_crystal_colour black
_exptl_crystal_density_diffrn 2.509
_exptl_crystal_density_method 'not measured'
_exptl_crystal_description block
_exptl_crystal_F_000 2312
_exptl_crystal_size_max 0.50
_exptl_crystal_size_mid 0.40
_exptl_crystal_size_min 0.40
_refine_diff_density_max 1.338
_refine_diff_density_min -1.469
_refine_diff_density_rms 0.170
_refine_ls_extinction_method none
_refine_ls_goodness_of_fit_ref 1.161
_refine_ls_hydrogen_treatment riding
_refine_ls_matrix_type full
_refine_ls_number_parameters 343
_refine_ls_number_reflns 6208
_refine_ls_number_restraints 0
_refine_ls_restrained_S_all 1.161
_refine_ls_R_factor_all 0.0318
_refine_ls_R_factor_gt 0.0312
_refine_ls_shift/su_max 0.001
_refine_ls_shift/su_mean 0.000
_refine_ls_structure_factor_coef Fsqd
_refine_ls_weighting_details 'calc w=1/[\s^2^(Fo^2^)+(0.0340P)^2^+19.9189P] where P=(Fo^2^+2Fc^2^)/3'
_refine_ls_weighting_scheme calc
_refine_ls_wR_factor_gt 0.0782
_refine_ls_wR_factor_ref 0.0786
_reflns_number_gt 6092
_reflns_number_total 6208
_reflns_threshold_expression >2sigma(I)
_cod_data_source_file ic048795osi20041014_114852_2.cif
_cod_data_source_block 19p2cos
_cod_database_code 4308469

loop_
_symmetry_equiv_pos_as_xyz
'x, y, z'
'-x+1/2, y+1/2, -z+1/2'
'-x, -y, -z'
'x-1/2, -y-1/2, z-1/2'

loop_
_atom_site_label
_atom_site_type_symbol
_atom_site_fract_x
_atom_site_fract_y
_atom_site_fract_z
_atom_site_U_iso_or_equiv
_atom_site_adp_type
_atom_site_occupancy
_atom_site_symmetry_multiplicity
_atom_site_calc_flag
_atom_site_refinement_flags
_atom_site_disorder_assembly
_atom_site_disorder_group
Au1 Au 0.03079(2) 0.191583(15) 0.159362(9) 0.01630(7) Uani 1 1 d . . .
I1 I -0.09642(4) 0.03765(3) 0.118423(18) 0.02827(11) Uani 1 1 d . . .
I4 I -0.35577(4) -0.37382(3) 0.093348(15) 0.02104(10) Uani 1 1 d . . .
I5 I -0.38492(5) -0.57809(3) 0.089367(18) 0.03077(11) Uani 1 1 d . . .
I3 I -0.33118(5) -0.17355(3) 0.096687(19) 0.03027(11) Uani 1 1 d . . .
I2 I -0.02706(5) 0.15478(3) 0.257774(17) 0.02921(11) Uani 1 1 d . . .
P1 P 0.15374(15) 0.32551(10) 0.19297(6) 0.0166(3) Uani 1 1 d . . .
P2 P 0.08970(15) 0.22889(10) 0.07443(6) 0.0158(3) Uani 1 1 d . . .
C11 C 0.2393(6) 0.1642(4) 0.0645(2) 0.0185(11) Uani 1 1 d . . .
C32 C 0.1674(6) 0.3927(4) 0.1321(2) 0.0191(12) Uani 1 1 d . . .
C21 C -0.0484(6) 0.2176(4) 0.0145(2) 0.0176(11) Uani 1 1 d . . .
C41 C 0.3262(6) 0.2935(4) 0.2279(2) 0.0191(12) Uani 1 1 d . . .
C51 C 0.0725(6) 0.4006(4) 0.2355(2) 0.0217(12) Uani 1 1 d . . .
C31 C 0.1379(6) 0.3507(4) 0.0796(2) 0.0165(11) Uani 1 1 d . . .
C23 C -0.2873(7) 0.2428(5) -0.0279(3) 0.0269(14) Uani 1 1 d . . .
H23 H -0.3781 0.2632 -0.0254 0.032 Uiso 1 1 calc R . .
C12 C 0.2271(6) 0.0706(4) 0.0483(2) 0.0217(12) Uani 1 1 d . . .
H12 H 0.1384 0.0414 0.0400 0.026 Uiso 1 1 calc R . .
C16 C 0.3708(6) 0.2071(4) 0.0760(3) 0.0232(13) Uani 1 1 d . . .
H16 H 0.3793 0.2711 0.0863 0.028 Uiso 1 1 calc R . .
C26 C -0.0210(7) 0.1848(5) -0.0361(3) 0.0248(13) Uani 1 1 d . . .
H26 H 0.0700 0.1652 -0.0388 0.030 Uiso 1 1 calc R . .
C13 C 0.3473(7) 0.0205(4) 0.0446(3) 0.0258(13) Uani 1 1 d . . .
H13 H 0.3402 -0.0431 0.0334 0.031 Uiso 1 1 calc R . .
C24 C -0.2613(7) 0.2097(5) -0.0777(3) 0.0261(13) Uani 1 1 d . . .
H24 H -0.3350 0.2064 -0.1093 0.031 Uiso 1 1 calc R . .
C25 C -0.1294(7) 0.1814(5) -0.0821(3) 0.0280(14) Uani 1 1 d . . .
H25 H -0.1127 0.1595 -0.1166 0.034 Uiso 1 1 calc R . .
C15 C 0.4881(6) 0.1553(5) 0.0723(3) 0.0251(13) Uani 1 1 d . . .
H15 H 0.5774 0.1837 0.0803 0.030 Uiso 1 1 calc R . .
C14 C 0.4753(6) 0.0626(5) 0.0568(3) 0.0253(13) Uani 1 1 d . . .
H14 H 0.5562 0.0275 0.0547 0.030 Uiso 1 1 calc R . .
C22 C -0.1806(6) 0.2462(4) 0.0185(3) 0.0215(12) Uani 1 1 d . . .
H22 H -0.1983 0.2681 0.0529 0.026 Uiso 1 1 calc R . .
C35 C 0.1979(7) 0.4934(5) 0.0384(3) 0.0304(15) Uani 1 1 d . . .
H35 H 0.2092 0.5280 0.0066 0.037 Uiso 1 1 calc R . .
C33 C 0.2109(7) 0.4860(5) 0.1373(3) 0.0298(14) Uani 1 1 d . . .
H33 H 0.2302 0.5152 0.1728 0.036 Uiso 1 1 calc R . .
C34 C 0.2255(8) 0.5349(5) 0.0901(3) 0.0336(16) Uani 1 1 d . . .
H34 H 0.2550 0.5982 0.0933 0.040 Uiso 1 1 calc R . .
C44 C 0.5918(7) 0.2363(6) 0.2776(3) 0.0357(17) Uani 1 1 d . . .
H44 H 0.6828 0.2162 0.2944 0.043 Uiso 1 1 calc R . .
C36 C 0.1539(7) 0.4017(5) 0.0326(3) 0.0254(13) Uani 1 1 d . . .
H36 H 0.1346 0.3734 -0.0031 0.030 Uiso 1 1 calc R . .
C52 C 0.1526(7) 0.4494(5) 0.2804(3) 0.0291(14) Uani 1 1 d . . .
H52 H 0.2499 0.4389 0.2911 0.035 Uiso 1 1 calc R . .
C56 C -0.0695(7) 0.4166(5) 0.2204(3) 0.0318(15) Uani 1 1 d . . .
H56 H -0.1231 0.3840 0.1898 0.038 Uiso 1 1 calc R . .
C53 C 0.0867(9) 0.5126(5) 0.3083(3) 0.0383(17) Uani 1 1 d . . .
H53 H 0.1398 0.5474 0.3381 0.046 Uiso 1 1 calc R . .
C42 C 0.4404(7) 0.3222(5) 0.2064(3) 0.0321(15) Uani 1 1 d . . .
H42 H 0.4277 0.3614 0.1746 0.039 Uiso 1 1 calc R . .
C46 C 0.3457(7) 0.2381(5) 0.2746(3) 0.0321(15) Uani 1 1 d . . .
H46 H 0.2681 0.2202 0.2900 0.038 Uiso 1 1 calc R . .
C55 C -0.1325(8) 0.4789(5) 0.2493(3) 0.0364(16) Uani 1 1 d . . .
H55 H -0.2297 0.4896 0.2385 0.044 Uiso 1 1 calc R . .
C54 C -0.0565(8) 0.5265(5) 0.2939(3) 0.0353(16) Uani 1 1 d . . .
H54 H -0.1013 0.5684 0.3146 0.042 Uiso 1 1 calc R . .
C45 C 0.4795(7) 0.2080(6) 0.2996(3) 0.0377(17) Uani 1 1 d . . .
H45 H 0.4927 0.1686 0.3313 0.045 Uiso 1 1 calc R . .
C43 C 0.5735(7) 0.2930(6) 0.2319(3) 0.0367(17) Uani 1 1 d . . .
H43 H 0.6518 0.3126 0.2174 0.044 Uiso 1 1 calc R . .

loop_
_atom_site_aniso_label
_atom_site_aniso_U_11
_atom_site_aniso_U_22
_atom_site_aniso_U_33
_atom_site_aniso_U_23
_atom_site_aniso_U_13
_atom_site_aniso_U_12
Au1 0.01612(12) 0.01596(12) 0.01735(12) -0.00060(8) 0.00461(9) -0.00201(8)
I1 0.0299(2) 0.0214(2) 0.0353(2) -0.00681(16) 0.01067(18) -0.00990(17)
I4 0.02119(19) 0.0220(2) 0.01974(19) -0.00081(14) 0.00354(14) -0.00089(15)
I5 0.0344(2) 0.0233(2) 0.0370(2) -0.00257(17) 0.01273(19) -0.00264(18)
I3 0.0272(2) 0.0229(2) 0.0389(2) 0.00373(17) 0.00233(18) -0.00229(17)
I2 0.0327(2) 0.0341(2) 0.0232(2) 0.00303(17) 0.01116(17) -0.00788(18)
P1 0.0176(7) 0.0165(7) 0.0154(7) -0.0021(5) 0.0028(5) -0.0026(6)
P2 0.0165(7) 0.0177(7) 0.0138(7) -0.0013(5) 0.0046(5) -0.0005(6)
C11 0.020(3) 0.020(3) 0.015(3) 0.000(2) 0.005(2) 0.001(2)
C32 0.018(3) 0.019(3) 0.021(3) 0.000(2) 0.004(2) -0.002(2)
C21 0.018(3) 0.016(3) 0.018(3) 0.000(2) 0.003(2) -0.002(2)
C41 0.015(3) 0.023(3) 0.018(3) -0.004(2) -0.002(2) 0.002(2)
C51 0.027(3) 0.019(3) 0.019(3) -0.001(2) 0.005(2) 0.000(2)
C31 0.018(3) 0.013(3) 0.019(3) 0.002(2) 0.007(2) 0.005(2)
C23 0.020(3) 0.027(3) 0.032(3) 0.004(3) 0.001(3) 0.004(3)
C12 0.021(3) 0.021(3) 0.023(3) -0.001(2) 0.006(2) -0.001(2)
C16 0.022(3) 0.019(3) 0.029(3) -0.001(2) 0.007(3) 0.001(2)
C26 0.022(3) 0.032(4) 0.020(3) -0.004(2) 0.004(2) 0.005(3)
C13 0.033(3) 0.022(3) 0.024(3) 0.000(2) 0.011(3) 0.005(3)
C24 0.028(3) 0.025(3) 0.021(3) 0.003(2) -0.007(3) -0.004(3)
C25 0.033(4) 0.029(3) 0.020(3) -0.004(2) 0.001(3) -0.002(3)
C15 0.015(3) 0.031(3) 0.030(3) 0.002(3) 0.006(2) 0.001(3)
C14 0.022(3) 0.029(3) 0.026(3) 0.006(3) 0.009(2) 0.010(3)
C22 0.020(3) 0.021(3) 0.024(3) 0.001(2) 0.006(2) 0.001(2)
C35 0.037(4) 0.022(3) 0.035(4) 0.009(3) 0.016(3) 0.006(3)
C33 0.043(4) 0.019(3) 0.029(3) -0.005(3) 0.011(3) -0.008(3)
C34 0.046(4) 0.016(3) 0.041(4) 0.003(3) 0.015(3) -0.006(3)
C44 0.023(3) 0.054(5) 0.028(4) -0.004(3) -0.001(3) 0.007(3)
C36 0.028(3) 0.029(3) 0.021(3) 0.003(2) 0.010(3) -0.002(3)
C52 0.027(3) 0.036(4) 0.023(3) -0.001(3) 0.004(3) 0.002(3)
C56 0.028(3) 0.034(4) 0.032(4) -0.010(3) 0.002(3) -0.002(3)
C53 0.054(5) 0.039(4) 0.020(3) -0.012(3) 0.003(3) 0.004(4)
C42 0.024(3) 0.044(4) 0.028(4) 0.006(3) 0.004(3) -0.004(3)
C46 0.025(3) 0.045(4) 0.027(3) 0.007(3) 0.007(3) 0.003(3)
C55 0.031(4) 0.033(4) 0.046(4) -0.006(3) 0.011(3) 0.006(3)
C54 0.040(4) 0.031(4) 0.039(4) -0.005(3) 0.018(3) 0.003(3)
C45 0.029(4) 0.052(5) 0.029(4) 0.011(3) -0.002(3) 0.009(3)
C43 0.017(3) 0.056(5) 0.036(4) 0.001(3) 0.002(3) -0.006(3)

loop_
_atom_type_symbol
_atom_type_description
_atom_type_scat_dispersion_real
_atom_type_scat_dispersion_imag
_atom_type_scat_source
C C 0.0033 0.0016 'International Tables Vol C Tables 4.2.6.8 and 6.1.1.4'
P P 0.1023 0.0942 'International Tables Vol C Tables 4.2.6.8 and 6.1.1.4'
I I -0.4742 1.8119 'International Tables Vol C Tables 4.2.6.8 and 6.1.1.4'
Au Au -2.0133 8.8022 'International Tables Vol C Tables 4.2.6.8 and 6.1.1.4'
H H 0.0000 0.0000 'International Tables Vol C Tables 4.2.6.8 and 6.1.1.4'

loop_
_geom_angle_atom_site_label_1
_geom_angle_atom_site_label_2
_geom_angle_atom_site_label_3
_geom_angle
_geom_angle_site_symmetry_1
_geom_angle_site_symmetry_3
_geom_angle_publ_flag
P1 Au1 P2 85.71(5) . . ?
P1 Au1 I1 176.68(4) . . ?
P2 Au1 I1 91.91(4) . . ?
P1 Au1 I2 91.75(4) . . ?
P2 Au1 I2 177.36(4) . . ?
I1 Au1 I2 90.600(15) . . ?
I3 I4 I5 179.23(2) . . ?
C51 P1 C41 111.1(3) . . ?
C51 P1 C32 106.0(3) . . ?
C41 P1 C32 108.3(3) . . ?
C51 P1 Au1 116.3(2) . . ?
C41 P1 Au1 109.3(2) . . ?
C32 P1 Au1 105.3(2) . . ?
C11 P2 C21 110.2(3) . . ?
C11 P2 C31 107.5(3) . . ?
C21 P2 C31 106.8(3) . . ?
C11 P2 Au1 110.95(19) . . ?
C21 P2 Au1 115.55(19) . . ?
C31 P2 Au1 105.47(18) . . ?
C12 C11 C16 120.1(5) . . ?
C12 C11 P2 120.6(5) . . ?
C16 C11 P2 119.2(5) . . ?
C31 C32 C33 120.0(6) . . ?
C31 C32 P1 119.8(4) . . ?
C33 C32 P1 120.2(5) . . ?
C22 C21 C26 120.7(6) . . ?
C22 C21 P2 118.6(4) . . ?
C26 C21 P2 120.6(5) . . ?
C46 C41 C42 119.8(6) . . ?
C46 C41 P1 120.5(5) . . ?
C42 C41 P1 119.7(5) . . ?
C56 C51 C52 120.2(6) . . ?
C56 C51 P1 118.8(5) . . ?
C52 C51 P1 120.8(5) . . ?
C36 C31 C32 119.8(6) . . ?
C36 C31 P2 121.2(5) . . ?
C32 C31 P2 118.9(4) . . ?
C24 C23 C22 119.8(6) . . ?
C24 C23 H23 120.1 . . ?
C22 C23 H23 120.1 . . ?
C11 C12 C13 119.1(6) . . ?
C11 C12 H12 120.4 . . ?
C13 C12 H12 120.4 . . ?
C15 C16 C11 119.4(6) . . ?
C15 C16 H16 120.3 . . ?
C11 C16 H16 120.3 . . ?
C25 C26 C21 118.7(6) . . ?
C25 C26 H26 120.6 . . ?
C21 C26 H26 120.6 . . ?
C14 C13 C12 120.4(6) . . ?
C14 C13 H13 119.8 . . ?
C12 C13 H13 119.8 . . ?
C25 C24 C23 120.6(6) . . ?
C25 C24 H24 119.7 . . ?
C23 C24 H24 119.7 . . ?
C24 C25 C26 120.3(6) . . ?
C24 C25 H25 119.8 . . ?
C26 C25 H25 119.8 . . ?
C14 C15 C16 120.1(6) . . ?
C14 C15 H15 119.9 . . ?
C16 C15 H15 119.9 . . ?
C13 C14 C15 120.9(6) . . ?
C13 C14 H14 119.5 . . ?
C15 C14 H14 119.5 . . ?
C21 C22 C23 119.8(6) . . ?
C21 C22 H22 120.1 . . ?
C23 C22 H22 120.1 . . ?
C34 C35 C36 120.4(6) . . ?
C34 C35 H35 119.8 . . ?
C36 C35 H35 119.8 . . ?
C34 C33 C32 119.0(6) . . ?
C34 C33 H33 120.5 . . ?
C32 C33 H33 120.5 . . ?
C35 C34 C33 121.1(6) . . ?
C35 C34 H34 119.4 . . ?
C33 C34 H34 119.4 . . ?
C43 C44 C45 120.7(6) . . ?
C43 C44 H44 119.7 . . ?
C45 C44 H44 119.7 . . ?
C35 C36 C31 119.7(6) . . ?
C35 C36 H36 120.2 . . ?
C31 C36 H36 120.2 . . ?
C53 C52 C51 118.4(6) . . ?
C53 C52 H52 120.8 . . ?
C51 C52 H52 120.8 . . ?
C55 C56 C51 120.2(6) . . ?
C55 C56 H56 119.9 . . ?
C51 C56 H56 119.9 . . ?
C52 C53 C54 121.2(7) . . ?
C52 C53 H53 119.4 . . ?
C54 C53 H53 119.4 . . ?
C41 C42 C43 119.6(6) . . ?
C41 C42 H42 120.2 . . ?
C43 C42 H42 120.2 . . ?
C41 C46 C45 120.4(6) . . ?
C41 C46 H46 119.8 . . ?
C45 C46 H46 119.8 . . ?
C56 C55 C54 120.6(7) . . ?
C56 C55 H55 119.7 . . ?
C54 C55 H55 119.7 . . ?
C55 C54 C53 119.4(6) . . ?
C55 C54 H54 120.3 . . ?
C53 C54 H54 120.3 . . ?
C44 C45 C46 119.3(7) . . ?
C44 C45 H45 120.4 . . ?
C46 C45 H45 120.4 . . ?
C44 C43 C42 120.3(7) . . ?
C44 C43 H43 119.9 . . ?
C42 C43 H43 119.9 . . ?

loop_
_geom_bond_atom_site_label_1
_geom_bond_atom_site_label_2
_geom_bond_distance
_geom_bond_site_symmetry_2
_geom_bond_publ_flag
Au1 P1 2.3293(15) . ?
Au1 P2 2.3340(14) . ?
Au1 I1 2.6342(4) . ?
Au1 I2 2.6428(4) . ?
I4 I3 2.8811(6) . ?
I4 I5 2.9420(6) . ?
P1 C51 1.793(6) . ?
P1 C41 1.797(6) . ?
P1 C32 1.807(6) . ?
P2 C11 1.793(6) . ?
P2 C21 1.799(6) . ?
P2 C31 1.807(6) . ?
C11 C12 1.397(8) . ?
C11 C16 1.406(9) . ?
C32 C31 1.400(8) . ?
C32 C33 1.401(9) . ?
C21 C22 1.382(8) . ?
C21 C26 1.402(8) . ?
C41 C46 1.377(9) . ?
C41 C42 1.391(9) . ?
C51 C56 1.387(9) . ?
C51 C52 1.406(9) . ?
C31 C36 1.400(8) . ?
C23 C24 1.383(10) . ?
C23 C22 1.386(9) . ?
C23 H23 0.9500 . ?
C12 C13 1.399(9) . ?
C12 H12 0.9500 . ?
C16 C15 1.388(9) . ?
C16 H16 0.9500 . ?
C26 C25 1.390(9) . ?
C26 H26 0.9500 . ?
C13 C14 1.371(9) . ?
C13 H13 0.9500 . ?
C24 C25 1.380(10) . ?
C24 H24 0.9500 . ?
C25 H25 0.9500 . ?
C15 C14 1.382(9) . ?
C15 H15 0.9500 . ?
C14 H14 0.9500 . ?
C22 H22 0.9500 . ?
C35 C34 1.378(10) . ?
C35 C36 1.383(10) . ?
C35 H35 0.9500 . ?
C33 C34 1.388(9) . ?
C33 H33 0.9500 . ?
C34 H34 0.9500 . ?
C44 C43 1.370(11) . ?
C44 C45 1.380(10) . ?
C44 H44 0.9500 . ?
C36 H36 0.9500 . ?
C52 C53 1.373(10) . ?
C52 H52 0.9500 . ?
C56 C55 1.362(10) . ?
C56 H56 0.9500 . ?
C53 C54 1.393(11) . ?
C53 H53 0.9500 . ?
C42 C43 1.395(10) . ?
C42 H42 0.9500 . ?
C46 C45 1.402(10) . ?
C46 H46 0.9500 . ?
C55 C54 1.378(11) . ?
C55 H55 0.9500 . ?
C54 H54 0.9500 . ?
C45 H45 0.9500 . ?
C43 H43 0.9500 . ?

loop_
_geom_torsion_atom_site_label_1
_geom_torsion_atom_site_label_2
_geom_torsion_atom_site_label_3
_geom_torsion_atom_site_label_4
_geom_torsion
_geom_torsion_site_symmetry_1
_geom_torsion_site_symmetry_2
_geom_torsion_site_symmetry_3
_geom_torsion_site_symmetry_4
_geom_torsion_publ_flag
P2 Au1 P1 C51 135.1(2) . . . . ?
I1 Au1 P1 C51 179(95) . . . . ?
I2 Au1 P1 C51 -45.6(2) . . . . ?
P2 Au1 P1 C41 -98.2(2) . . . . ?
I1 Au1 P1 C41 -53.9(7) . . . . ?
I2 Au1 P1 C41 81.1(2) . . . . ?
P2 Au1 P1 C32 18.0(2) . . . . ?
I1 Au1 P1 C32 62.3(7) . . . . ?
I2 Au1 P1 C32 -162.7(2) . . . . ?
P1 Au1 P2 C11 97.5(2) . . . . ?
I1 Au1 P2 C11 -80.2(2) . . . . ?
I2 Au1 P2 C11 82.1(9) . . . . ?
P1 Au1 P2 C21 -136.2(2) . . . . ?
I1 Au1 P2 C21 46.1(2) . . . . ?
I2 Au1 P2 C21 -151.6(8) . . . . ?
P1 Au1 P2 C31 -18.55(19) . . . . ?
I1 Au1 P2 C31 163.77(19) . . . . ?
I2 Au1 P2 C31 -34.0(9) . . . . ?
C21 P2 C11 C12 -51.5(5) . . . . ?
C31 P2 C11 C12 -167.4(5) . . . . ?
Au1 P2 C11 C12 77.7(5) . . . . ?
C21 P2 C11 C16 132.0(5) . . . . ?
C31 P2 C11 C16 16.0(5) . . . . ?
Au1 P2 C11 C16 -98.8(5) . . . . ?
C51 P1 C32 C31 -138.3(5) . . . . ?
C41 P1 C32 C31 102.4(5) . . . . ?
Au1 P1 C32 C31 -14.4(5) . . . . ?
C51 P1 C32 C33 43.4(6) . . . . ?
C41 P1 C32 C33 -75.9(6) . . . . ?
Au1 P1 C32 C33 167.2(5) . . . . ?
C11 P2 C21 C22 166.9(5) . . . . ?
C31 P2 C21 C22 -76.7(5) . . . . ?
Au1 P2 C21 C22 40.2(5) . . . . ?
C11 P2 C21 C26 -16.2(6) . . . . ?
C31 P2 C21 C26 100.2(5) . . . . ?
Au1 P2 C21 C26 -142.9(5) . . . . ?
C51 P1 C41 C46 66.8(6) . . . . ?
C32 P1 C41 C46 -177.1(5) . . . . ?
Au1 P1 C41 C46 -62.8(6) . . . . ?
C51 P1 C41 C42 -115.6(5) . . . . ?
C32 P1 C41 C42 0.5(6) . . . . ?
Au1 P1 C41 C42 114.8(5) . . . . ?
C41 P1 C51 C56 -166.8(5) . . . . ?
C32 P1 C51 C56 75.7(6) . . . . ?
Au1 P1 C51 C56 -40.9(6) . . . . ?
C41 P1 C51 C52 19.1(6) . . . . ?
C32 P1 C51 C52 -98.4(5) . . . . ?
Au1 P1 C51 C52 144.9(5) . . . . ?
C33 C32 C31 C36 0.9(9) . . . . ?
P1 C32 C31 C36 -177.4(5) . . . . ?
C33 C32 C31 P2 177.2(5) . . . . ?
P1 C32 C31 P2 -1.2(7) . . . . ?
C11 P2 C31 C36 73.9(5) . . . . ?
C21 P2 C31 C36 -44.2(6) . . . . ?
Au1 P2 C31 C36 -167.6(4) . . . . ?
C11 P2 C31 C32 -102.3(5) . . . . ?
C21 P2 C31 C32 139.6(5) . . . . ?
Au1 P2 C31 C32 16.1(5) . . . . ?
C16 C11 C12 C13 0.8(9) . . . . ?
P2 C11 C12 C13 -175.7(5) . . . . ?
C12 C11 C16 C15 -1.2(9) . . . . ?
P2 C11 C16 C15 175.4(5) . . . . ?
C22 C21 C26 C25 -0.1(9) . . . . ?
P2 C21 C26 C25 -176.9(5) . . . . ?
C11 C12 C13 C14 0.3(9) . . . . ?
C22 C23 C24 C25 -1.1(10) . . . . ?
C23 C24 C25 C26 0.8(10) . . . . ?
C21 C26 C25 C24 -0.2(10) . . . . ?
C11 C16 C15 C14 0.5(9) . . . . ?
C12 C13 C14 C15 -1.0(9) . . . . ?
C16 C15 C14 C13 0.6(10) . . . . ?
C26 C21 C22 C23 -0.2(9) . . . . ?
P2 C21 C22 C23 176.6(5) . . . . ?
C24 C23 C22 C21 0.8(10) . . . . ?
C31 C32 C33 C34 -0.7(10) . . . . ?
P1 C32 C33 C34 177.6(5) . . . . ?
C36 C35 C34 C33 0.5(11) . . . . ?
C32 C33 C34 C35 0.0(11) . . . . ?
C34 C35 C36 C31 -0.3(10) . . . . ?
C32 C31 C36 C35 -0.4(9) . . . . ?
P2 C31 C36 C35 -176.6(5) . . . . ?
C56 C51 C52 C53 -0.1(10) . . . . ?
P1 C51 C52 C53 174.0(5) . . . . ?
C52 C51 C56 C55 -0.7(10) . . . . ?
P1 C51 C56 C55 -174.8(6) . . . . ?
C51 C52 C53 C54 1.8(11) . . . . ?
C46 C41 C42 C43 1.2(11) . . . . ?
P1 C41 C42 C43 -176.5(6) . . . . ?
C42 C41 C46 C45 -2.1(11) . . . . ?
P1 C41 C46 C45 175.6(6) . . . . ?
C51 C56 C55 C54 -0.3(12) . . . . ?
C56 C55 C54 C53 2.0(12) . . . . ?
C52 C53 C54 C55 -2.8(12) . . . . ?
C43 C44 C45 C46 -0.1(12) . . . . ?
C41 C46 C45 C44 1.5(12) . . . . ?
C45 C44 C43 C42 -0.7(12) . . . . ?
C41 C42 C43 C44 0.2(12) . . . . ?
